data_2000979
loop_
_publ_author_name
'Tanaka, M.'

_publ_section_title
;
 Structure of bis(tri-<i>tert</i>-butylphosphine)palladium(0)
;
_journal_issue 4
_journal_name_full 'Acta Crystallographica Section C'
_journal_page_first 739
_journal_page_last 740
_journal_paper_doi 10.1107/S0108270191010491
_journal_volume 48
_journal_year 1992
_chemical_formula_moiety '2(C12 H27 P1),Pd1'
_chemical_formula_sum 'C24 H54 P2 Pd'
_chemical_formula_weight 511.038
_symmetry_cell_setting monoclinic
_symmetry_space_group_name_Hall '-P 2yab'
_symmetry_space_group_name_H-M 'P 1 21/a 1'
_cell_angle_alpha 90
_cell_angle_beta 123.01(6)
_cell_angle_gamma 90
_cell_formula_units_Z 2
_cell_length_a 14.389(9)
_cell_length_b 13.782(10)
_cell_length_c 8.615(7)
_cell_volume 1433(2)
_diffrn_radiation_type Mo
_diffrn_radiation_wavelength 0.71069
_exptl_absorpt_coefficient_mu 7.55
_exptl_crystal_density_diffrn 1.190
_exptl_crystal_F_000 548
_cod_data_source_file as0519.cif
_cod_data_source_block as0519_structure_1_of_1
_cod_original_cell_volume 1432.51
_cod_original_formula_sum 'C24 H54 P2 Pd1'
_cod_database_code 2000979

loop_
_atom_site_label
_atom_site_fract_x
_atom_site_fract_y
_atom_site_fract_z
Pd .0 .0 .0
P .1356(2) .1083(2) .1887(3)
C(11) .1440(8) .1211(7) .4164(11)
C(12) .0265(10) .1255(9) .3742(16)
C(13) .2116(10) .2081(8) .5403(14)
C(14) .1919(10) .0290(8) .5277(14)
C(21) .2769(7) .0657(7) .2424(13)
C(22) .3797(7) .1141(8) .4027(14)
C(23) .2792(9) .0760(8) .0667(16)
C(24) .2851(9) -.0433(8) .2780(18)
C(31) .1081(7) .2344(6) .0769(8)
C(32) .2042(9) .3048(7) .1616(15)
C(33) .0650(9) .2196(8) -.1282(14)
C(34) .0099(10) .2807(8) .0753(16)
H(12) .0246 .1275 .4833
H'(12) -.0099 .1838 .3036
H''(12) -.0161 .0713 .3009
H(13) .2906 .2030 .5786
H'(13) .1856 .2679 .4771
H''(13) .2145 .2114 .6538
H(14) .1533 -.0277 .4584
H'(14) .2701 .0193 .5647
H''(14) .1948 .0279 .6416
H(22) .3812 .1040 .5166
H'(22) .4454 .0896 .4206
H''(22) .3756 .1827 .3829
H(23) .3440 .0496 .0803
H'(23) .2157 .0420 -.0388
H''(23) .2722 .1425 .0302
H(24) .2841 -.0605 .3886
H'(24) .2232 -.0813 .1781
H''(24) .3515 -.0738 .2980
H(32) .2334 .3149 .2910
H'(32) .2653 .2786 .1554
H''(32) .1856 .3661 .1017
H(33) .0393 .2777 -.1984
H'(33) .1203 .1912 -.1435
H''(33) .0024 .1741 -.1843
H(34) .0280 .2933 .1990
H'(34) -.0165 .3391 .0062
H''(34) -.0535 .2355 .0206

loop_
_geom_bond_atom_site_label_1
_geom_bond_atom_site_label_2
_geom_bond_distance
Pd P 2.285(3)
P C(11) 1.907(8)
P C(21) 1.915(9)
P C(31) 1.921(9)
C(11) C(12) 1.525(13)
C(11) C(13) 1.546(13)
C(11) C(14) 1.511(13)
C(21) C(22) 1.521(11)
C(21) C(23) 1.538(13)
C(21) C(24) 1.526(13)
C(31) C(32) 1.512(12)
C(31) C(33) 1.534(12)
C(31) C(34) 1.543(13)
